data_4343117
loop_
_publ_author_name
'Douvali, Antigoni'
'Papaefstathiou, Giannis S.'
'Gullo, Maria Pia'
'Barbieri, Andrea'
'Tsipis, Athanassios C.'
'Malliakas, Christos D.'
'Kanatzidis, Mercouri G.'
'Papadas, Ioannis'
'Armatas, Gerasimos S.'
'Hatzidimitriou, Antonios G.'
'Lazarides, Theodore'
'Manos, Manolis J.'

_publ_section_title
;
 Alkaline Earth Metal Ion/Dihydroxy-Terephthalate MOFs: Structural
 Diversity and Unusual Luminescent Properties.
;
_journal_issue 12
_journal_name_full 'Inorganic chemistry'
_journal_page_first 5813
_journal_page_last 5826
_journal_paper_doi 10.1021/acs.inorgchem.5b00539
_journal_volume 54
_journal_year 2015
_chemical_formula_moiety 'C48 H66 N6 O24 Sr3, H2 O'
_chemical_formula_sum 'C48 H68 N6 O25 Sr3'
_chemical_formula_weight 1391.94
_chemical_name_systematic
; 
 ? 
;
_space_group_IT_number 2
_symmetry_cell_setting triclinic
_symmetry_space_group_name_Hall '-P 1'
_symmetry_space_group_name_H-M 'P -1'
_atom_sites_solution_hydrogens geom
_atom_sites_solution_primary direct
_atom_sites_solution_secondary difmap
_audit_creation_method SHELXL-97
_cell_angle_alpha 101.036(5)
_cell_angle_beta 106.890(5)
_cell_angle_gamma 107.950(5)
_cell_formula_units_Z 1
_cell_length_a 11.439(5)
_cell_length_b 11.966(5)
_cell_length_c 12.113(5)
_cell_measurement_reflns_used 25944
_cell_measurement_temperature 293(2)
_cell_measurement_theta_max 28.744
_cell_measurement_theta_min 1.881
_cell_volume 1435.6(11)
_computing_cell_refinement BRUKER
_computing_data_collection BRUKER
_computing_data_reduction BRUKER
_computing_molecular_graphics
;
 DIAMOND (Brandenburg, 2006)
 MERCURY (Bruno et al. 2002)
;
_computing_publication_material 'WINGX (Farrugia, 1999)'
_computing_structure_refinement 'SHELXL-97 (Sheldrick, 1997)'
_computing_structure_solution 'SHELXS-97 (Sheldrick, 1990)'
_diffrn_ambient_temperature 293(2)
_diffrn_measured_fraction_theta_full 0.993
_diffrn_measured_fraction_theta_max 0.993
_diffrn_measurement_device_type 'BRUKER APEX'
_diffrn_radiation_monochromator graphite
_diffrn_radiation_source 'fine-focus sealed tube'
_diffrn_radiation_type MoK\a
_diffrn_radiation_wavelength 0.71073
_diffrn_reflns_av_R_equivalents 0.0235
_diffrn_reflns_av_sigmaI/netI 0.0359
_diffrn_reflns_limit_h_max 15
_diffrn_reflns_limit_h_min -15
_diffrn_reflns_limit_k_max 16
_diffrn_reflns_limit_k_min -15
_diffrn_reflns_limit_l_max 16
_diffrn_reflns_limit_l_min -15
_diffrn_reflns_number 25944
_diffrn_reflns_theta_full 28.74
_diffrn_reflns_theta_max 28.74
_diffrn_reflns_theta_min 1.88
_exptl_absorpt_coefficient_mu 2.865
_exptl_absorpt_correction_T_max 1.0000
_exptl_absorpt_correction_T_min 0.9780
_exptl_absorpt_correction_type numerical
_exptl_absorpt_process_details SADABS
_exptl_crystal_colour colorless
_exptl_crystal_density_diffrn 1.610
_exptl_crystal_density_method 'not measured'
_exptl_crystal_description rod
_exptl_crystal_F_000 712
_exptl_crystal_size_max 0.12
_exptl_crystal_size_mid 0.07
_exptl_crystal_size_min 0.06
_refine_diff_density_max 1.185
_refine_diff_density_min -1.393
_refine_diff_density_rms 0.228
_refine_ls_extinction_method none
_refine_ls_goodness_of_fit_ref 1.154
_refine_ls_hydrogen_treatment mixed
_refine_ls_matrix_type full
_refine_ls_number_parameters 400
_refine_ls_number_reflns 7397
_refine_ls_number_restraints 16
_refine_ls_restrained_S_all 1.155
_refine_ls_R_factor_all 0.0720
_refine_ls_R_factor_gt 0.0368
_refine_ls_shift/su_max 0.000
_refine_ls_shift/su_mean 0.000
_refine_ls_structure_factor_coef Fsqd
_refine_ls_weighting_details 'calc w=1/[\s^2^(Fo^2^)+(0.0831P)^2^+0.0000P] where P=(Fo^2^+2Fc^2^)/3'
_refine_ls_weighting_scheme calc
_refine_ls_wR_factor_gt 0.1102
_refine_ls_wR_factor_ref 0.1352
_reflns_number_gt 5513
_reflns_number_total 7397
_reflns_threshold_expression >2sigma(I)
_cod_data_source_file ic5b00539_si_002.cif
_cod_data_source_block AEMOF-5
_cod_depositor_comments
;
The following automatic conversions were performed:

'_symmetry_cell_setting' value 'Triclinic' changed to 'triclinic'
according to
/usr/data/users/saulius/crontab/automatic-downloads/rss-feeds/ACS/lib/dictionaries/cif_core.dic
dictionary named 'cif_core.dic' version 2.4.2 from 2011-04-26.

Automatic conversion script
Id: cif_fix_values 3271 2015-04-21 07:52:19Z andrius 

 Adding full bibliography for 4343114--4343118.cif.
;
_cod_database_code 4343117

loop_
_symmetry_equiv_pos_as_xyz
'x, y, z'
'-x, -y, -z'

loop_
_atom_site_label
_atom_site_type_symbol
_atom_site_fract_x
_atom_site_fract_y
_atom_site_fract_z
_atom_site_U_iso_or_equiv
_atom_site_adp_type
_atom_site_occupancy
_atom_site_symmetry_multiplicity
_atom_site_calc_flag
_atom_site_refinement_flags
Sr1 Sr 0.0000 0.0000 0.5000 0.02018(11) Uani 1 2 d S
Sr2 Sr 0.28404(3) 0.28592(3) 0.77425(3) 0.02544(10) Uani 1 1 d .
O1 O -0.0775(2) 0.1680(2) 0.4247(2) 0.0373(6) Uani 1 1 d .
O2 O 0.0706(2) 0.2527(2) 0.6108(2) 0.0327(5) Uani 1 1 d .
O3 O -0.1319(2) 0.2992(2) 0.2928(2) 0.0360(6) Uani 1 1 d D
O4 O -0.0908(2) -0.0359(2) 0.6755(2) 0.0374(6) Uani 1 1 d .
O5 O 0.1185(2) 0.0921(2) 0.7663(2) 0.0320(5) Uani 1 1 d .
O6 O -0.2244(2) -0.1296(2) 0.7927(2) 0.0394(6) Uani 1 1 d D
O7 O -0.2616(2) -0.1101(2) 0.4131(2) 0.0298(5) Uani 1 1 d .
O8 O 0.4625(2) 0.2492(2) 0.6965(2) 0.0332(5) Uani 1 1 d .
O9 O 0.6669(2) 0.2147(2) 0.6872(2) 0.0336(5) Uani 1 1 d D
O10 O 0.2100(3) 0.3923(2) 0.9192(2) 0.0422(6) Uani 1 1 d DU
O11 O 0.3727(2) 0.4720(2) 0.7161(2) 0.0419(6) Uani 1 1 d U
O12 O 0.4301(2) 0.2256(2) 0.9333(2) 0.0387(6) Uani 1 1 d D
O13 O 0.5000 0.5000 1.0000 0.0752(15) Uani 1 2 d SD
N1 N 0.1394(3) 0.3831(3) 1.0689(3) 0.0496(8) Uani 1 1 d .
N2 N 0.3571(3) 0.5255(3) 0.5525(3) 0.0485(8) Uani 1 1 d U
N3 N 0.5087(3) 0.0821(3) 0.8886(3) 0.0383(7) Uani 1 1 d .
C1 C -0.0033(3) 0.2602(3) 0.5162(3) 0.0279(7) Uani 1 1 d .
C2 C -0.0026(3) 0.3844(3) 0.5084(3) 0.0265(6) Uani 1 1 d .
C3 C -0.0671(3) 0.3961(3) 0.3960(3) 0.0279(7) Uani 1 1 d D
C4 C 0.0631(3) 0.4873(3) 0.6103(3) 0.0285(7) Uani 1 1 d .
H4 H 0.1055 0.4788 0.6845 0.034 Uiso 1 1 calc R
C5 C 0.0125(3) 0.0240(3) 0.7694(3) 0.0283(7) Uani 1 1 d .
C6 C 0.0061(3) 0.0106(3) 0.8891(3) 0.0271(7) Uani 1 1 d .
C7 C 0.1173(3) 0.0740(3) 0.9952(3) 0.0290(7) Uani 1 1 d .
H7 H 0.1958 0.1235 0.9915 0.035 Uiso 1 1 calc R
C8 C -0.1135(3) -0.0652(3) 0.8930(3) 0.0296(7) Uani 1 1 d D
C9 C 0.3843(3) 0.1479(3) 0.6152(3) 0.0279(7) Uani 1 1 d .
C10 C 0.4445(3) 0.0715(3) 0.5546(3) 0.0264(6) Uani 1 1 d .
C11 C 0.5828(3) 0.1093(3) 0.5948(3) 0.0287(7) Uani 1 1 d D
C12 C 0.3632(3) -0.0373(3) 0.4606(3) 0.0285(7) Uani 1 1 d .
H32 H 0.2717 -0.0621 0.4345 0.034 Uiso 1 1 calc R
C13 C 0.1136(4) 0.3658(4) 0.9548(4) 0.0445(9) Uani 1 1 d U
C14 C -0.0301(4) 0.3129(4) 0.8736(4) 0.0486(10) Uani 1 1 d .
H14A H -0.0381 0.3206 0.7946 0.073 Uiso 1 1 calc R
H14B H -0.0755 0.3570 0.9071 0.073 Uiso 1 1 calc R
H14C H -0.0688 0.2273 0.8671 0.073 Uiso 1 1 calc R
C15 C 0.0350(4) 0.3466(4) 1.1191(4) 0.0537(11) Uani 1 1 d .
H15B H -0.0063 0.4052 1.1205 0.080 Uiso 1 1 calc R
H15C H 0.0739 0.3447 1.2000 0.080 Uiso 1 1 calc R
H15A H -0.0302 0.2661 1.0692 0.080 Uiso 1 1 calc R
C16 C 0.2834(4) 0.4290(4) 1.1489(4) 0.0533(11) Uani 1 1 d .
H16A H 0.3348 0.4235 1.0995 0.080 Uiso 1 1 calc R
H16B H 0.2943 0.3793 1.2016 0.080 Uiso 1 1 calc R
H16C H 0.3129 0.5134 1.1967 0.080 Uiso 1 1 calc R
C17 C 0.3881(3) 0.5519(4) 0.6671(4) 0.0423(8) Uani 1 1 d U
C18 C 0.4443(4) 0.6919(4) 0.7369(4) 0.0480(10) Uani 1 1 d U
H18A H 0.3766 0.7238 0.7134 0.072 Uiso 1 1 calc R
H18B H 0.5181 0.7348 0.7177 0.072 Uiso 1 1 calc R
H18C H 0.4731 0.7037 0.8225 0.072 Uiso 1 1 calc R
C19 C 0.3557(4) 0.6180(4) 0.4849(4) 0.0550(11) Uani 1 1 d .
H19A H 0.2658 0.6031 0.4381 0.082 Uiso 1 1 calc R
H19B H 0.4027 0.6102 0.4317 0.082 Uiso 1 1 calc R
H19C H 0.3978 0.6998 0.5416 0.082 Uiso 1 1 calc R
C20 C 0.3033(4) 0.3920(4) 0.4800(4) 0.0463(9) Uani 1 1 d U
H20C H 0.3112 0.3431 0.5339 0.069 Uiso 1 1 calc R
H20A H 0.3526 0.3808 0.4296 0.069 Uiso 1 1 calc R
H20B H 0.2117 0.3664 0.4299 0.069 Uiso 1 1 calc R
C21 C 0.5267(3) 0.1958(3) 0.9379(3) 0.0349(8) Uani 1 1 d .
C22 C 0.6672(3) 0.2899(3) 0.9996(4) 0.0418(9) Uani 1 1 d .
H22B H 0.6669 0.3682 1.0368 0.063 Uiso 1 1 calc R
H22C H 0.7075 0.2980 0.9408 0.063 Uiso 1 1 calc R
H22A H 0.7165 0.2635 1.0606 0.063 Uiso 1 1 calc R
C23 C 0.3722(4) -0.0131(3) 0.8219(4) 0.0422(9) Uani 1 1 d .
H23B H 0.3098 0.0191 0.8384 0.063 Uiso 1 1 calc R
H23A H 0.3647 -0.0851 0.8479 0.063 Uiso 1 1 calc R
H23C H 0.3540 -0.0349 0.7364 0.063 Uiso 1 1 calc R
C24 C 0.6164(4) 0.0406(4) 0.8841(4) 0.0458(9) Uani 1 1 d .
H24B H 0.6157 0.0241 0.8032 0.069 Uiso 1 1 calc R
H24A H 0.6036 -0.0332 0.9074 0.069 Uiso 1 1 calc R
H24C H 0.7000 0.1040 0.9389 0.069 Uiso 1 1 calc R
H3 H -0.139(5) 0.2357(14) 0.312(2) 0.073(17) Uiso 1 1 d D
H6 H -0.207(3) -0.127(5) 0.7313(14) 0.10(2) Uiso 1 1 d D
H9 H 0.622(2) 0.250(3) 0.707(3) 0.055(14) Uiso 1 1 d D
H13B H 0.498(4) 0.4290(10) 0.999(5) 0.066 Uiso 0.50 1 d PD
H13A H 0.4234(7) 0.497(4) 0.965(7) 0.066 Uiso 0.50 1 d PD

loop_
_atom_site_aniso_label
_atom_site_aniso_U_11
_atom_site_aniso_U_22
_atom_site_aniso_U_33
_atom_site_aniso_U_23
_atom_site_aniso_U_13
_atom_site_aniso_U_12
Sr1 0.02745(19) 0.01853(19) 0.0208(2) 0.01005(15) 0.01302(15) 0.01081(14)
Sr2 0.02915(16) 0.02719(17) 0.02915(18) 0.01305(13) 0.01718(13) 0.01428(12)
O1 0.0432(13) 0.0273(12) 0.0354(14) 0.0093(11) 0.0062(11) 0.0142(10)
O2 0.0357(12) 0.0298(12) 0.0345(13) 0.0150(10) 0.0101(10) 0.0146(10)
O3 0.0448(13) 0.0264(12) 0.0284(13) 0.0068(10) 0.0049(10) 0.0120(10)
O4 0.0326(12) 0.0497(15) 0.0248(12) 0.0127(11) 0.0103(10) 0.0092(11)
O5 0.0324(11) 0.0347(12) 0.0343(13) 0.0171(10) 0.0177(10) 0.0109(10)
O6 0.0294(11) 0.0496(15) 0.0286(13) 0.0113(12) 0.0101(10) 0.0029(10)
O7 0.0270(10) 0.0344(12) 0.0309(12) 0.0100(10) 0.0125(9) 0.0141(9)
O8 0.0305(11) 0.0310(12) 0.0351(13) 0.0042(10) 0.0146(10) 0.0095(9)
O9 0.0275(11) 0.0353(13) 0.0325(13) 0.0024(10) 0.0105(10) 0.0106(10)
O10 0.0465(14) 0.0383(14) 0.0430(15) 0.0079(12) 0.0248(12) 0.0132(11)
O11 0.0431(13) 0.0378(14) 0.0499(17) 0.0210(12) 0.0218(12) 0.0137(11)
O12 0.0380(13) 0.0458(15) 0.0339(14) 0.0148(12) 0.0116(11) 0.0187(11)
O13 0.060(3) 0.069(3) 0.097(4) 0.030(3) 0.029(3) 0.023(2)
N1 0.0517(19) 0.049(2) 0.052(2) 0.0163(17) 0.0265(17) 0.0182(16)
N2 0.0448(18) 0.060(2) 0.049(2) 0.0243(17) 0.0231(16) 0.0212(16)
N3 0.0350(14) 0.0401(17) 0.0396(18) 0.0169(14) 0.0117(13) 0.0138(13)
C1 0.0295(15) 0.0245(15) 0.0308(17) 0.0104(13) 0.0107(13) 0.0114(12)
C2 0.0275(14) 0.0251(15) 0.0281(16) 0.0114(13) 0.0091(12) 0.0112(12)
C3 0.0293(14) 0.0245(15) 0.0287(17) 0.0086(13) 0.0089(13) 0.0106(12)
C4 0.0313(15) 0.0287(16) 0.0268(17) 0.0121(13) 0.0092(13) 0.0126(13)
C5 0.0323(15) 0.0325(17) 0.0258(17) 0.0136(14) 0.0146(13) 0.0139(13)
C6 0.0278(14) 0.0301(16) 0.0249(16) 0.0131(13) 0.0106(12) 0.0094(12)
C7 0.0277(14) 0.0309(16) 0.0256(16) 0.0101(13) 0.0119(13) 0.0051(12)
C8 0.0274(14) 0.0332(17) 0.0250(16) 0.0115(14) 0.0088(12) 0.0072(13)
C9 0.0306(15) 0.0323(17) 0.0270(17) 0.0127(14) 0.0147(13) 0.0143(13)
C10 0.0275(14) 0.0290(16) 0.0281(16) 0.0120(13) 0.0145(13) 0.0121(12)
C11 0.0272(15) 0.0310(17) 0.0283(17) 0.0099(14) 0.0121(13) 0.0098(12)
C12 0.0245(14) 0.0327(17) 0.0294(18) 0.0105(14) 0.0110(13) 0.0114(12)
C13 0.047(2) 0.040(2) 0.046(2) 0.0073(18) 0.0204(18) 0.0171(17)
C14 0.0389(19) 0.050(2) 0.049(3) 0.012(2) 0.0123(18) 0.0136(17)
C15 0.056(2) 0.062(3) 0.053(3) 0.020(2) 0.031(2) 0.023(2)
C16 0.046(2) 0.059(3) 0.044(2) 0.016(2) 0.0109(19) 0.0121(19)
C17 0.0346(17) 0.052(2) 0.053(3) 0.0275(17) 0.0240(17) 0.0195(16)
C18 0.044(2) 0.040(2) 0.062(3) 0.0181(19) 0.0212(19) 0.0148(16)
C19 0.058(3) 0.056(3) 0.059(3) 0.029(2) 0.027(2) 0.021(2)
C20 0.047(2) 0.052(2) 0.043(2) 0.0158(18) 0.0207(18) 0.0196(18)
C21 0.0332(16) 0.040(2) 0.0333(19) 0.0140(16) 0.0126(14) 0.0144(14)
C22 0.0351(18) 0.040(2) 0.042(2) 0.0130(17) 0.0093(16) 0.0086(15)
C23 0.0415(19) 0.038(2) 0.041(2) 0.0146(17) 0.0116(17) 0.0090(16)
C24 0.046(2) 0.048(2) 0.051(2) 0.0221(19) 0.0204(19) 0.0215(18)

loop_
_atom_type_symbol
_atom_type_description
_atom_type_scat_dispersion_real
_atom_type_scat_dispersion_imag
_atom_type_scat_source
C C 0.0033 0.0016 'International Tables Vol C Tables 4.2.6.8 and 6.1.1.4'
H H 0.0000 0.0000 'International Tables Vol C Tables 4.2.6.8 and 6.1.1.4'
N N 0.0061 0.0033 'International Tables Vol C Tables 4.2.6.8 and 6.1.1.4'
O O 0.0106 0.0060 'International Tables Vol C Tables 4.2.6.8 and 6.1.1.4'
Sr Sr -1.5307 3.2498 'International Tables Vol C Tables 4.2.6.8 and 6.1.1.4'

loop_
_geom_angle_atom_site_label_1
_geom_angle_atom_site_label_2
_geom_angle_atom_site_label_3
_geom_angle
_geom_angle_site_symmetry_1
_geom_angle_site_symmetry_3
O1 Sr1 O1 180.0 . 2_556
O1 Sr1 O7 77.06(7) . .
O1 Sr1 O7 102.94(7) 2_556 .
O1 Sr1 O7 102.94(7) . 2_556
O1 Sr1 O7 77.06(7) 2_556 2_556
O7 Sr1 O7 180.0 . 2_556
O1 Sr1 O4 73.76(8) . 2_556
O1 Sr1 O4 106.25(8) 2_556 2_556
O7 Sr1 O4 111.55(7) . 2_556
O7 Sr1 O4 68.45(7) 2_556 2_556
O1 Sr1 O4 106.24(8) . .
O1 Sr1 O4 73.75(8) 2_556 .
O7 Sr1 O4 68.45(7) . .
O7 Sr1 O4 111.55(7) 2_556 .
O4 Sr1 O4 180.00(4) 2_556 .
O1 Sr1 O2 132.62(7) . 2_556
O1 Sr1 O2 47.38(7) 2_556 2_556
O7 Sr1 O2 71.71(7) . 2_556
O7 Sr1 O2 108.29(7) 2_556 2_556
O4 Sr1 O2 85.58(8) 2_556 2_556
O4 Sr1 O2 94.42(8) . 2_556
O1 Sr1 O2 47.38(7) . .
O1 Sr1 O2 132.62(7) 2_556 .
O7 Sr1 O2 108.29(7) . .
O7 Sr1 O2 71.71(7) 2_556 .
O4 Sr1 O2 94.42(8) 2_556 .
O4 Sr1 O2 85.58(8) . .
O2 Sr1 O2 180.0 2_556 .
O1 Sr1 O5 107.42(7) . .
O1 Sr1 O5 72.58(7) 2_556 .
O7 Sr1 O5 113.34(6) . .
O7 Sr1 O5 66.66(6) 2_556 .
O4 Sr1 O5 134.08(7) 2_556 .
O4 Sr1 O5 45.92(7) . .
O2 Sr1 O5 117.27(7) 2_556 .
O2 Sr1 O5 62.73(7) . .
O1 Sr1 O5 72.58(7) . 2_556
O1 Sr1 O5 107.42(7) 2_556 2_556
O7 Sr1 O5 66.66(7) . 2_556
O7 Sr1 O5 113.34(6) 2_556 2_556
O4 Sr1 O5 45.92(7) 2_556 2_556
O4 Sr1 O5 134.08(7) . 2_556
O2 Sr1 O5 62.73(7) 2_556 2_556
O2 Sr1 O5 117.27(7) . 2_556
O5 Sr1 O5 180.0 . 2_556
O1 Sr1 C1 23.61(8) . .
O1 Sr1 C1 156.39(8) 2_556 .
O7 Sr1 C1 93.54(8) . .
O7 Sr1 C1 86.46(8) 2_556 .
O4 Sr1 C1 82.65(8) 2_556 .
O4 Sr1 C1 97.35(8) . .
O2 Sr1 C1 156.19(8) 2_556 .
O2 Sr1 C1 23.81(8) . .
O5 Sr1 C1 85.47(8) . .
O5 Sr1 C1 94.53(8) 2_556 .
O1 Sr1 C1 156.39(8) . 2_556
O1 Sr1 C1 23.61(8) 2_556 2_556
O7 Sr1 C1 86.46(8) . 2_556
O7 Sr1 C1 93.54(8) 2_556 2_556
O4 Sr1 C1 97.35(8) 2_556 2_556
O4 Sr1 C1 82.65(8) . 2_556
O2 Sr1 C1 23.81(8) 2_556 2_556
O2 Sr1 C1 156.19(8) . 2_556
O5 Sr1 C1 94.53(8) . 2_556
O5 Sr1 C1 85.47(8) 2_556 2_556
C1 Sr1 C1 180.0 . 2_556
O5 Sr2 O10 86.53(8) . .
O5 Sr2 O11 157.40(8) . .
O10 Sr2 O11 93.27(9) . .
O5 Sr2 O2 73.93(8) . .
O10 Sr2 O2 87.10(9) . .
O11 Sr2 O2 83.49(8) . .
O5 Sr2 O12 80.35(8) . .
O10 Sr2 O12 93.64(9) . .
O11 Sr2 O12 122.17(9) . .
O2 Sr2 O12 154.18(8) . .
O5 Sr2 O8 112.42(8) . .
O10 Sr2 O8 153.70(8) . .
O11 Sr2 O8 76.20(8) . .
O2 Sr2 O8 114.94(8) . .
O12 Sr2 O8 72.91(8) . .
O5 Sr2 O7 73.51(8) . 2_556
O10 Sr2 O7 156.73(8) . 2_556
O11 Sr2 O7 100.57(9) . 2_556
O2 Sr2 O7 76.11(8) . 2_556
O12 Sr2 O7 94.65(8) . 2_556
O8 Sr2 O7 49.30(7) . 2_556
O5 Sr2 C9 91.67(9) . .
O10 Sr2 C9 174.94(9) . .
O11 Sr2 C9 90.20(9) . .
O2 Sr2 C9 96.94(9) . .
O12 Sr2 C9 81.39(9) . .
O8 Sr2 C9 24.86(7) . .
O7 Sr2 C9 24.62(7) 2_556 .
O5 Sr2 O13 128.72(6) . .
O10 Sr2 O13 62.36(7) . .
O11 Sr2 O13 69.66(7) . .
O2 Sr2 O13 136.82(6) . .
O12 Sr2 O13 63.60(6) . .
O8 Sr2 O13 91.34(6) . .
O7 Sr2 O13 140.26(5) 2_556 .
C9 Sr2 O13 115.69(7) . .
O5 Sr2 Sr1 47.45(6) . .
O10 Sr2 Sr1 115.68(7) . .
O11 Sr2 Sr1 114.04(7) . .
O2 Sr2 Sr1 44.62(6) . .
O12 Sr2 Sr1 113.89(6) . .
O8 Sr2 Sr1 90.58(6) . .
O7 Sr2 Sr1 41.35(5) 2_556 .
C9 Sr2 Sr1 65.97(7) . .
O13 Sr2 Sr1 176.168(9) . .
C1 O1 Sr1 98.8(2) . .
C1 O2 Sr2 157.7(2) . .
C1 O2 Sr1 90.87(19) . .
Sr2 O2 Sr1 96.45(7) . .
C3 O3 H3 107.4(19) . .
C5 O4 Sr1 101.70(19) . .
C5 O5 Sr2 156.6(2) . .
C5 O5 Sr1 89.19(19) . .
Sr2 O5 Sr1 94.39(7) . .
C8 O6 H6 110(2) . .
C9 O7 Sr1 170.7(2) 2_556 .
C9 O7 Sr2 92.45(19) 2_556 2_556
Sr1 O7 Sr2 96.81(7) . 2_556
C9 O8 Sr2 95.44(18) . .
C11 O9 H9 107.6(18) . .
C13 O10 Sr2 137.3(2) . .
C17 O11 Sr2 165.2(3) . .
C21 O12 Sr2 132.2(2) . .
Sr2 O13 Sr2 180.0 . 2_667
Sr2 O13 H13B 64(2) . .
Sr2 O13 H13B 116(2) 2_667 .
Sr2 O13 H13A 56(5) . .
Sr2 O13 H13A 124(5) 2_667 .
H13B O13 H13A 110.4(3) . .
C13 N1 C15 122.8(4) . .
C13 N1 C16 116.3(3) . .
C15 N1 C16 120.5(4) . .
C17 N2 C19 123.8(4) . .
C17 N2 C20 117.8(3) . .
C19 N2 C20 117.9(3) . .
C21 N3 C24 124.2(3) . .
C21 N3 C23 120.0(3) . .
C24 N3 C23 115.5(3) . .
O2 C1 O1 122.7(3) . .
O2 C1 C2 119.6(3) . .
O1 C1 C2 117.6(3) . .
O2 C1 Sr1 65.32(17) . .
O1 C1 Sr1 57.61(17) . .
C2 C1 Sr1 172.5(2) . .
C4 C2 C3 119.8(3) . .
C4 C2 C1 120.7(3) . .
C3 C2 C1 119.5(3) . .
O3 C3 C4 118.5(3) . 2_566
O3 C3 C2 122.6(3) . .
C4 C3 C2 118.9(3) 2_566 .
C2 C4 C3 121.3(3) . 2_566
C2 C4 H4 119.3 . .
C3 C4 H4 119.3 2_566 .
O5 C5 O4 122.6(3) . .
O5 C5 C6 119.7(3) . .
O4 C5 C6 117.7(3) . .
O5 C5 Sr1 67.65(17) . .
O4 C5 Sr1 55.43(16) . .
C6 C5 Sr1 169.7(2) . .
C7 C6 C8 120.1(3) . .
C7 C6 C5 120.1(3) . .
C8 C6 C5 119.8(3) . .
C6 C7 C8 121.3(3) . 2_557
C6 C7 H7 119.4 . .
C8 C7 H7 119.4 2_557 .
O6 C8 C7 118.7(3) . 2_557
O6 C8 C6 122.7(3) . .
C7 C8 C6 118.6(3) 2_557 .
O7 C9 O8 121.9(3) 2_556 .
O7 C9 C10 120.5(3) 2_556 .
O8 C9 C10 117.6(3) . .
O7 C9 Sr2 62.94(17) 2_556 .
O8 C9 Sr2 59.70(16) . .
C10 C9 Sr2 169.7(2) . .
C12 C10 C11 120.0(3) . .
C12 C10 C9 120.0(3) . .
C11 C10 C9 119.9(3) . .
O9 C11 C12 118.3(3) . 2_656
O9 C11 C10 122.4(3) . .
C12 C11 C10 119.3(3) 2_656 .
C10 C12 C11 120.6(3) . 2_656
C10 C12 H32 119.7 . .
C11 C12 H32 119.7 2_656 .
O10 C13 N1 118.3(4) . .
O10 C13 C14 125.1(4) . .
N1 C13 C14 116.5(4) . .
C13 C14 H14A 109.5 . .
C13 C14 H14B 109.5 . .
H14A C14 H14B 109.5 . .
C13 C14 H14C 109.5 . .
H14A C14 H14C 109.5 . .
H14B C14 H14C 109.5 . .
N1 C15 H15B 109.5 . .
N1 C15 H15C 109.5 . .
H15B C15 H15C 109.5 . .
N1 C15 H15A 109.5 . .
H15B C15 H15A 109.5 . .
H15C C15 H15A 109.5 . .
N1 C16 H16A 109.5 . .
N1 C16 H16B 109.5 . .
H16A C16 H16B 109.5 . .
N1 C16 H16C 109.5 . .
H16A C16 H16C 109.5 . .
H16B C16 H16C 109.5 . .
O11 C17 N2 121.4(4) . .
O11 C17 C18 123.4(4) . .
N2 C17 C18 115.2(4) . .
C17 C18 H18A 109.5 . .
C17 C18 H18B 109.5 . .
H18A C18 H18B 109.5 . .
C17 C18 H18C 109.5 . .
H18A C18 H18C 109.5 . .
H18B C18 H18C 109.5 . .
N2 C19 H19A 109.5 . .
N2 C19 H19B 109.5 . .
H19A C19 H19B 109.5 . .
N2 C19 H19C 109.5 . .
H19A C19 H19C 109.5 . .
H19B C19 H19C 109.5 . .
N2 C20 H20C 109.5 . .
N2 C20 H20A 109.5 . .
H20C C20 H20A 109.5 . .
N2 C20 H20B 109.5 . .
H20C C20 H20B 109.5 . .
H20A C20 H20B 109.5 . .
O12 C21 N3 120.8(3) . .
O12 C21 C22 121.4(3) . .
N3 C21 C22 117.8(3) . .
C21 C22 H22B 109.5 . .
C21 C22 H22C 109.5 . .
H22B C22 H22C 109.5 . .
C21 C22 H22A 109.5 . .
H22B C22 H22A 109.5 . .
H22C C22 H22A 109.5 . .
N3 C23 H23B 109.5 . .
N3 C23 H23A 109.5 . .
H23B C23 H23A 109.5 . .
N3 C23 H23C 109.5 . .
H23B C23 H23C 109.5 . .
H23A C23 H23C 109.5 . .
N3 C24 H24B 109.5 . .
N3 C24 H24A 109.5 . .
H24B C24 H24A 109.5 . .
N3 C24 H24C 109.5 . .
H24B C24 H24C 109.5 . .
H24A C24 H24C 109.5 . .

loop_
_geom_bond_atom_site_label_1
_geom_bond_atom_site_label_2
_geom_bond_distance
_geom_bond_site_symmetry_2
Sr1 O1 2.644(2) .
Sr1 O1 2.644(2) 2_556
Sr1 O7 2.647(2) .
Sr1 O7 2.647(2) 2_556
Sr1 O4 2.672(2) 2_556
Sr1 O4 2.672(2) .
Sr1 O2 2.812(3) 2_556
Sr1 O2 2.812(3) .
Sr1 O5 2.939(3) .
Sr1 O5 2.939(3) 2_556
Sr1 C1 3.094(3) .
Sr1 C1 3.094(3) 2_556
Sr2 O5 2.465(2) .
Sr2 O10 2.469(3) .
Sr2 O11 2.471(3) .
Sr2 O2 2.516(2) .
Sr2 O12 2.536(3) .
Sr2 O8 2.600(2) .
Sr2 O7 2.672(2) 2_556
Sr2 C9 2.998(3) .
Sr2 O13 3.1040(9) .
O1 C1 1.254(4) .
O2 C1 1.249(4) .
O3 C3 1.355(4) .
O3 H3 0.825(10) .
O4 C5 1.261(4) .
O5 C5 1.250(4) .
O6 C8 1.350(4) .
O6 H6 0.828(10) .
O7 C9 1.250(4) 2_556
O7 Sr2 2.672(2) 2_556
O8 C9 1.266(4) .
O9 C11 1.362(4) .
O9 H9 0.824(10) .
O10 C13 1.271(5) .
O11 C17 1.213(4) .
O12 C21 1.251(4) .
O13 Sr2 3.1040(9) 2_667
O13 H13B 0.8402(11) .
O13 H13A 0.8401(11) .
N1 C13 1.286(5) .
N1 C15 1.479(5) .
N1 C16 1.505(5) .
N2 C17 1.277(5) .
N2 C19 1.499(5) .
N2 C20 1.498(5) .
N3 C21 1.302(5) .
N3 C24 1.474(5) .
N3 C23 1.486(5) .
C1 C2 1.506(4) .
C2 C4 1.383(4) .
C2 C3 1.404(5) .
C3 C4 1.399(4) 2_566
C4 C3 1.399(4) 2_566
C4 H4 0.9300 .
C5 C6 1.509(4) .
C6 C7 1.388(4) .
C6 C8 1.410(4) .
C7 C8 1.390(5) 2_557
C7 H7 0.9300 .
C8 C7 1.390(5) 2_557
C9 O7 1.250(4) 2_556
C9 C10 1.508(4) .
C10 C12 1.388(5) .
C10 C11 1.404(4) .
C11 C12 1.387(5) 2_656
C12 C11 1.387(5) 2_656
C12 H32 0.9300 .
C13 C14 1.501(5) .
C14 H14A 0.9600 .
C14 H14B 0.9600 .
C14 H14C 0.9600 .
C15 H15B 0.9600 .
C15 H15C 0.9600 .
C15 H15A 0.9600 .
C16 H16A 0.9600 .
C16 H16B 0.9600 .
C16 H16C 0.9600 .
C17 C18 1.553(6) .
C18 H18A 0.9600 .
C18 H18B 0.9600 .
C18 H18C 0.9600 .
C19 H19A 0.9600 .
C19 H19B 0.9600 .
C19 H19C 0.9600 .
C20 H20C 0.9600 .
C20 H20A 0.9600 .
C20 H20B 0.9600 .
C21 C22 1.508(5) .
C22 H22B 0.9600 .
C22 H22C 0.9600 .
C22 H22A 0.9600 .
C23 H23B 0.9600 .
C23 H23A 0.9600 .
C23 H23C 0.9600 .
C24 H24B 0.9600 .
C24 H24A 0.9600 .
C24 H24C 0.9600 .
